data_2225733
loop_
_publ_author_name
'Meng, Ling-Qiao'
'Du, Zhi-Ming'
'He, Chun-Lin'
'Cong, Xiao-Min'
'Yang, Shuai'
'Zhao, Lin-Shuang'

_publ_section_title
;
 1,5-Diaminotetrazolium chloride
;
_journal_coeditor_code SU2159
_journal_issue 4
_journal_name_full 'Acta Crystallographica Section E'
_journal_page_first o984
_journal_paper_doi 10.1107/S1600536810009633
_journal_volume 66
_journal_year 2010
_chemical_formula_iupac 'C H5 N6 +, Cl -'
_chemical_formula_moiety 'C H5 N6 +, Cl -'
_chemical_formula_sum 'C H5 Cl N6'
_chemical_formula_weight 136.56
_chemical_name_systematic
;
1,5-Diaminotetrazolium chloride
;
_space_group_IT_number 33
_symmetry_cell_setting orthorhombic
_symmetry_space_group_name_Hall 'P 2c -2n'
_symmetry_space_group_name_H-M 'P n a 21'
_atom_sites_solution_hydrogens difmap
_atom_sites_solution_primary direct
_atom_sites_solution_secondary difmap
_audit_creation_method SHELXL-97
_cell_angle_alpha 90.00
_cell_angle_beta 90.00
_cell_angle_gamma 90.00
_cell_formula_units_Z 8
_cell_length_a 12.389(3)
_cell_length_b 6.4500(12)
_cell_length_c 13.305(3)
_cell_measurement_reflns_used 3581
_cell_measurement_temperature 93(2)
_cell_measurement_theta_max 27.50
_cell_measurement_theta_min 3.06
_cell_volume 1063.2(4)
_computing_cell_refinement 'CrystalClear (Rigaku, 2008)'
_computing_data_collection 'CrystalClear (Rigaku, 2008)'
_computing_data_reduction 'CrystalClear (Rigaku, 2008)'
_computing_molecular_graphics 'PLATON (Spek, 2009)'
_computing_publication_material 'WinGX (Farrugia, 1999)'
_computing_structure_refinement 'SHELXL97 (Sheldrick, 2008)'
_computing_structure_solution 'SHELXS97 (Sheldrick, 2008)'
_diffrn_ambient_temperature 93(2)
_diffrn_detector_area_resol_mean 28.5714
_diffrn_measured_fraction_theta_full 0.999
_diffrn_measured_fraction_theta_max 0.999
_diffrn_measurement_device_type 'Rigaku AFC10/Saturn724+'
_diffrn_measurement_method Multi-scan
_diffrn_radiation_monochromator graphite
_diffrn_radiation_source 'Rotating Anode'
_diffrn_radiation_type MoK\a
_diffrn_radiation_wavelength 0.71073
_diffrn_reflns_av_R_equivalents 0.0292
_diffrn_reflns_av_sigmaI/netI 0.0182
_diffrn_reflns_limit_h_max 14
_diffrn_reflns_limit_h_min -16
_diffrn_reflns_limit_k_max 8
_diffrn_reflns_limit_k_min -8
_diffrn_reflns_limit_l_max 17
_diffrn_reflns_limit_l_min -16
_diffrn_reflns_number 7927
_diffrn_reflns_theta_full 27.48
_diffrn_reflns_theta_max 27.48
_diffrn_reflns_theta_min 3.06
_diffrn_standards_decay_% 0
_diffrn_standards_number 0
_exptl_absorpt_coefficient_mu 0.610
_exptl_absorpt_correction_T_max 0.9415
_exptl_absorpt_correction_T_min 0.7782
_exptl_absorpt_correction_type multi-scan
_exptl_absorpt_process_details '(CrystalClear; Rigaku, 2008)'
_exptl_crystal_colour Colourless
_exptl_crystal_density_diffrn 1.706
_exptl_crystal_density_method 'not measured'
_exptl_crystal_description Prism
_exptl_crystal_F_000 560
_exptl_crystal_size_max 0.43
_exptl_crystal_size_mid 0.27
_exptl_crystal_size_min 0.10
_refine_diff_density_max 0.642
_refine_diff_density_min -0.169
_refine_ls_abs_structure_details 'none; Friedel pairs merged'
_refine_ls_extinction_method none
_refine_ls_goodness_of_fit_ref 1.067
_refine_ls_hydrogen_treatment refall
_refine_ls_matrix_type full
_refine_ls_number_parameters 185
_refine_ls_number_reflns 1268
_refine_ls_number_restraints 1
_refine_ls_restrained_S_all 1.066
_refine_ls_R_factor_all 0.0259
_refine_ls_R_factor_gt 0.0247
_refine_ls_shift/su_max 0.004
_refine_ls_shift/su_mean 0.000
_refine_ls_structure_factor_coef Fsqd
_refine_ls_weighting_details 'calc w=1/[\s^2^(Fo^2^)+(0.0395P)^2^+0.2133P] where P=(Fo^2^+2Fc^2^)/3'
_refine_ls_weighting_scheme calc
_refine_ls_wR_factor_gt 0.0599
_refine_ls_wR_factor_ref 0.0605
_reflns_number_gt 1246
_reflns_number_total 1268
_reflns_threshold_expression I>2\s(I)
_cod_data_source_file su2159.cif
_cod_data_source_block I
_cod_depositor_comments
;
The following automatic conversions were performed:
'_symmetry_cell_setting' value 'Orthorhombic' changed to 'orthorhombic'
according to '/home/saulius/struct/CIF-dictionaries/cif_core.dic'
dictionary named 'cif_core.dic' version 2.4.1 from 2010-06-29.

Automatic conversion script
Id: cif_fix_enum 1527 2010-12-29 10:47:43Z saulius 
;
_cod_original_cell_volume 1063.1(4)
_cod_database_code 2225733
_cod_database_fobs_code 2225733

loop_
_symmetry_equiv_pos_site_id
_symmetry_equiv_pos_as_xyz
1 x,y,z
2 -x,-y,1/2+z
3 1/2-x,1/2+y,1/2+z
4 1/2+x,1/2-y,z

loop_
_atom_site_aniso_label
_atom_site_aniso_U_11
_atom_site_aniso_U_22
_atom_site_aniso_U_33
_atom_site_aniso_U_12
_atom_site_aniso_U_13
_atom_site_aniso_U_23
N1 0.0118(10) 0.0145(10) 0.0140(10) -0.0003(8) -0.0009(8) 0.0006(8)
N2 0.0157(11) 0.0187(10) 0.0126(12) -0.0025(8) 0.0014(9) 0.0005(8)
N3 0.0194(11) 0.0213(12) 0.0166(12) -0.0018(8) -0.0005(10) -0.0002(10)
N4 0.0165(11) 0.0161(10) 0.0184(11) 0.0005(8) -0.0008(9) -0.0015(9)
N5 0.0182(11) 0.0141(10) 0.0198(12) 0.0029(8) 0.0002(9) -0.0009(9)
N6 0.0132(9) 0.0197(11) 0.0189(11) 0.0007(8) 0.0042(10) -0.0004(10)
C1 0.0118(12) 0.0175(11) 0.0093(12) 0.0023(9) -0.0028(9) -0.0006(9)
N7 0.0112(9) 0.0146(10) 0.0125(10) 0.0000(8) -0.0001(8) 0.0008(8)
N8 0.0115(11) 0.0202(10) 0.0144(12) 0.0026(8) 0.0003(9) 0.0007(8)
N9 0.0170(11) 0.0184(11) 0.0156(11) 0.0014(8) -0.0002(9) -0.0001(9)
N10 0.0124(10) 0.0164(10) 0.0171(10) -0.0023(8) -0.0004(8) -0.0027(9)
N11 0.0126(10) 0.0137(10) 0.0199(12) -0.0020(8) 0.0008(9) -0.0013(9)
N12 0.0134(9) 0.0170(11) 0.0196(11) -0.0020(8) -0.0037(10) -0.0016(11)
C2 0.0134(12) 0.0165(12) 0.0094(12) -0.0031(9) 0.0028(10) -0.0010(9)
Cl1 0.0114(3) 0.0194(3) 0.0197(3) -0.0004(2) -0.0017(3) 0.0002(3)
Cl2 0.0126(3) 0.0196(3) 0.0199(3) -0.0011(2) 0.0019(3) -0.0003(3)

loop_
_atom_site_type_symbol
_atom_site_label
_atom_site_fract_x
_atom_site_fract_y
_atom_site_fract_z
_atom_site_U_iso_or_equiv
_atom_site_thermal_displace_type
_atom_site_calc_flag
_atom_site_refinement_flags
_atom_site_occupancy
N N1 0.44089(16) 0.1470(3) 0.39856(16) 0.0134(6) Uani . . 1.000
N N2 0.51729(18) 0.2805(3) 0.36265(19) 0.0157(6) Uani . . 1.000
N N3 0.48306(18) 0.4641(3) 0.37753(18) 0.0191(7) Uani . . 1.000
N N4 0.38470(18) 0.4512(3) 0.42323(16) 0.0170(6) Uani . . 1.000
N N5 0.44793(18) -0.0680(3) 0.39178(19) 0.0174(6) Uani . . 1.000
N N6 0.26869(18) 0.1788(3) 0.4778(2) 0.0173(6) Uani . . 1.000
C C1 0.3577(2) 0.2537(4) 0.4364(2) 0.0129(7) Uani . . 1.000
N N7 0.68577(16) 0.3860(3) 0.20486(15) 0.0128(6) Uani . . 1.000
N N8 0.76391(17) 0.2503(3) 0.23810(19) 0.0154(6) Uani . . 1.000
N N9 0.73281(18) 0.0683(3) 0.21667(17) 0.0170(6) Uani . . 1.000
N N10 0.63448(17) 0.0824(3) 0.17032(17) 0.0153(6) Uani . . 1.000
N N11 0.68953(18) 0.5995(3) 0.21790(18) 0.0154(6) Uani . . 1.000
N N12 0.51472(17) 0.3555(3) 0.1248(2) 0.0167(6) Uani . . 1.000
C C2 0.6038(2) 0.2794(4) 0.1630(2) 0.0131(7) Uani . . 1.000
Cl Cl1 0.93591(4) 0.67650(9) 0.13004(5) 0.0168(2) Uani . . 1.000
Cl Cl2 0.19017(4) 0.71516(9) 0.47049(5) 0.0174(2) Uani . . 1.000
H H4 0.342(3) 0.565(7) 0.438(3) 0.048(12) Uiso . . 1.000
H H5A 0.446(3) -0.093(7) 0.334(3) 0.037(11) Uiso . . 1.000
H H5B 0.514(3) -0.104(5) 0.422(3) 0.031(9) Uiso . . 1.000
H H6A 0.215(3) 0.259(6) 0.492(3) 0.037(10) Uiso . . 1.000
H H6B 0.260(3) 0.037(6) 0.469(3) 0.040(10) Uiso . . 1.000
H H10 0.599(3) -0.016(6) 0.158(3) 0.028(9) Uiso . . 1.000
H H11A 0.677(3) 0.623(5) 0.288(3) 0.024(8) Uiso . . 1.000
H H11B 0.753(3) 0.634(5) 0.200(2) 0.016(7) Uiso . . 1.000
H H12A 0.477(3) 0.275(5) 0.094(3) 0.021(9) Uiso . . 1.000
H H12B 0.502(3) 0.476(6) 0.129(3) 0.028(9) Uiso . . 1.000

loop_
_atom_type_symbol
_atom_type_description
_atom_type_scat_dispersion_real
_atom_type_scat_dispersion_imag
_atom_type_scat_source
C C 0.0033 0.0000 'International Tables Vol C Tables 4.2.6.8 and 6.1.1.4'
H H 0.0000 0.0000 'International Tables Vol C Tables 4.2.6.8 and 6.1.1.4'
N N 0.0061 0.0000 'International Tables Vol C Tables 4.2.6.8 and 6.1.1.4'
Cl Cl 0.1484 0.0000 'International Tables Vol C Tables 4.2.6.8 and 6.1.1.4'

loop_
_geom_angle_atom_site_label_1
_geom_angle_atom_site_label_2
_geom_angle_atom_site_label_3
_geom_angle_site_symmetry_1
_geom_angle_site_symmetry_2
_geom_angle_site_symmetry_3
_geom_angle
_geom_angle_publ_flag
N2 N1 N5 . . . 124.2(2) no
N2 N1 C1 . . . 109.95(19) no
N5 N1 C1 . . . 125.8(2) no
N1 N2 N3 . . . 107.5(2) no
N2 N3 N4 . . . 108.06(19) no
N3 N4 C1 . . . 110.0(2) no
N3 N4 H4 . . . 124(2) no
C1 N4 H4 . . . 126(3) no
N1 N5 H5A . . . 105(3) no
H5A N5 H5B . . . 113(4) no
N1 N5 H5B . . . 106(2) no
C1 N6 H6A . . . 121(3) no
C1 N6 H6B . . . 114(2) no
H6A N6 H6B . . . 122(3) no
N8 N7 N11 . . . 124.48(19) no
N8 N7 C2 . . . 109.76(19) no
N11 N7 C2 . . . 125.7(2) no
N7 N8 N9 . . . 107.6(2) no
N8 N9 N10 . . . 108.08(19) no
N9 N10 C2 . . . 110.6(2) no
C2 N10 H10 . . . 126(3) no
N9 N10 H10 . . . 122(3) no
N7 N11 H11B . . . 105(2) no
N7 N11 H11A . . . 105.9(19) no
H11A N11 H11B . . . 112(3) no
C2 N12 H12B . . . 120(3) no
C2 N12 H12A . . . 116(3) no
H12A N12 H12B . . . 123(4) no
N4 C1 N6 . . . 127.9(2) no
N1 C1 N4 . . . 104.5(2) no
N1 C1 N6 . . . 127.6(2) no
N7 C2 N12 . . . 127.2(2) no
N10 C2 N12 . . . 128.8(2) no
N7 C2 N10 . . . 104.0(2) no

loop_
_geom_bond_atom_site_label_1
_geom_bond_atom_site_label_2
_geom_bond_site_symmetry_1
_geom_bond_site_symmetry_2
_geom_bond_distance
_geom_bond_publ_flag
N1 N2 . . 1.366(3) no
N1 N5 . . 1.392(3) no
N1 C1 . . 1.338(3) no
N2 N3 . . 1.273(3) no
N3 N4 . . 1.364(3) no
N4 C1 . . 1.329(3) no
N6 C1 . . 1.324(3) no
N4 H4 . . 0.93(4) no
N5 H5A . . 0.79(4) no
N5 H5B . . 0.94(4) no
N6 H6A . . 0.86(4) no
N6 H6B . . 0.93(4) no
N7 N8 . . 1.378(3) no
N7 N11 . . 1.389(3) no
N7 C2 . . 1.347(3) no
N8 N9 . . 1.268(3) no
N9 N10 . . 1.368(3) no
N10 C2 . . 1.330(3) no
N12 C2 . . 1.310(3) no
N10 H10 . . 0.79(4) no
N11 H11A . . 0.96(4) no
N11 H11B . . 0.85(4) no
N12 H12A . . 0.81(4) no
N12 H12B . . 0.80(4) no

loop_
_geom_hbond_atom_site_label_D
_geom_hbond_atom_site_label_H
_geom_hbond_atom_site_label_A
_geom_hbond_site_symmetry_A
_geom_hbond_distance_DH
_geom_hbond_distance_HA
_geom_hbond_distance_DA
_geom_hbond_angle_DHA
_geom_hbond_publ_flag
N4 H4 Cl2 . 0.93(4) 2.16(4) 3.017(2) 154(4) yes
N5 H5A Cl1 4_455 0.79(4) 2.77(4) 3.555(3) 179(6) yes
N5 H5B Cl2 4_555 0.94(4) 2.39(4) 3.317(2) 170(3) yes
N6 H6A Cl1 2_665 0.86(4) 2.65(4) 3.376(3) 142(3) yes
N6 H6B Cl2 1_545 0.93(4) 2.25(4) 3.146(2) 162(3) yes
N10 H10 Cl1 4_455 0.79(4) 2.30(4) 3.021(2) 152(4) yes
N11 H11A Cl2 4_565 0.96(4) 2.65(4) 3.567(3) 161(3) yes
N11 H11B Cl1 . 0.85(4) 2.47(4) 3.306(2) 170(3) yes
N12 H12A Cl2 3_544 0.81(4) 2.67(4) 3.388(3) 148(3) yes
N12 H12B Cl1 4_465 0.80(4) 2.39(4) 3.173(2) 171(4) yes

loop_
_geom_torsion_atom_site_label_1
_geom_torsion_atom_site_label_2
_geom_torsion_atom_site_label_3
_geom_torsion_atom_site_label_4
_geom_torsion_site_symmetry_1
_geom_torsion_site_symmetry_2
_geom_torsion_site_symmetry_3
_geom_torsion_site_symmetry_4
_geom_torsion
_geom_torsion_publ_flag
N5 N1 N2 N3 . . . . 177.3(2) no
C1 N1 N2 N3 . . . . 0.0(3) no
N2 N1 C1 N4 . . . . -0.2(3) no
N2 N1 C1 N6 . . . . 180.0(3) no
N5 N1 C1 N4 . . . . -177.4(2) no
N5 N1 C1 N6 . . . . 2.8(4) no
N1 N2 N3 N4 . . . . 0.1(3) no
N2 N3 N4 C1 . . . . -0.2(3) no
N3 N4 C1 N1 . . . . 0.2(3) no
N3 N4 C1 N6 . . . . -179.9(3) no
N11 N7 N8 N9 . . . . 177.8(2) no
C2 N7 N8 N9 . . . . 0.9(3) no
N8 N7 C2 N10 . . . . -0.9(3) no
N8 N7 C2 N12 . . . . 178.8(3) no
N11 N7 C2 N10 . . . . -177.7(2) no
N11 N7 C2 N12 . . . . 1.9(4) no
N7 N8 N9 N10 . . . . -0.5(3) no
N8 N9 N10 C2 . . . . -0.1(3) no
N9 N10 C2 N7 . . . . 0.6(3) no
N9 N10 C2 N12 . . . . -179.0(3) no
